data_4300637
_journal_name_full 'Inorganic Chemistry'
_journal_paper_doi 10.1021/ic051703q
_journal_year 2006
_chemical_formula_sum 'Cd4 Cl6 O13 Te6'
_chemical_formula_weight 1635.9
_space_group_IT_number 2
_space_group_name_Hall '-P 1'
_space_group_name_H-M_alt 'P -1'
_symmetry_cell_setting triclinic
_symmetry_space_group_name_Hall '-P 1'
_symmetry_space_group_name_H-M 'P -1'
_cell_angle_alpha 75.406(10)
_cell_angle_beta 74.172(10)
_cell_angle_gamma 89.981(14)
_cell_formula_units_Z 2
_cell_length_a 7.9203(4)
_cell_length_b 9.9079(5)
_cell_length_c 13.9864(3)
_cell_measurement_temperature 293(2)
_cell_volume 1019.12(8)
_diffrn_ambient_temperature 293(2)
_exptl_crystal_density_diffrn 5.331
_cod_database_code 4300637

loop_
_symmetry_equiv_pos_as_xyz
'x, y, z'
'-x, -y, -z'

loop_
_atom_site_label
_atom_site_type_symbol
_atom_site_fract_x
_atom_site_fract_y
_atom_site_fract_z
_atom_site_U_iso_or_equiv
_atom_site_adp_type
_atom_site_occupancy
_atom_site_symmetry_multiplicity
_atom_site_calc_flag
_atom_site_refinement_flags
_atom_site_disorder_assembly
_atom_site_disorder_group
Cd1 Cd 0.09374(10) 0.64699(8) 0.53578(6) 0.01193(17) Uani 1 1 d . . .
Cd2 Cd 0.59405(11) 0.64631(8) 0.53888(6) 0.01488(18) Uani 1 1 d . . .
Cd3 Cd 0.10798(12) 0.15667(9) 1.03685(7) 0.0195(2) Uani 1 1 d . . .
Cd4 Cd 0.39462(12) -0.15745(9) 0.96187(7) 0.0201(2) Uani 1 1 d . . .
Te1 Te 0.98356(9) 0.67870(7) 0.28837(5) 0.01154(16) Uani 1 1 d . . .
Te2 Te 0.75262(9) 0.44175(7) 0.24123(5) 0.01080(16) Uani 1 1 d . . .
Te3 Te 0.28108(9) 0.44163(7) 0.24010(5) 0.01034(16) Uani 1 1 d . . .
Te4 Te 0.44924(9) 0.72899(7) 0.31525(5) 0.01179(16) Uani 1 1 d . . .
Te5 Te 0.13827(9) 1.00206(7) 0.39105(5) 0.01217(16) Uani 1 1 d . . .
Te6 Te 0.69964(10) 0.99794(7) 0.39472(6) 0.01305(16) Uani 1 1 d . . .
Cl1 Cl 0.3940(4) 0.3239(3) 0.9629(2) 0.0264(7) Uani 1 1 d . . .
Cl2 Cl 0.0284(4) 0.2162(3) 1.2080(2) 0.0187(6) Uani 1 1 d . . .
Cl3 Cl -0.1097(4) 0.3212(3) 0.9659(2) 0.0248(6) Uani 1 1 d . . .
Cl4 Cl 0.3174(4) -0.0396(3) 1.1131(2) 0.0191(6) Uani 1 1 d . . .
Cl5 Cl 0.1774(4) 0.0407(3) 0.8834(2) 0.0203(6) Uani 1 1 d . . .
Cl6 Cl 0.4820(4) -0.1916(3) 0.7842(2) 0.0232(6) Uani 1 1 d . . .
O1 O 0.9173(10) 0.5993(8) 0.4308(6) 0.0159(17) Uani 1 1 d . . .
O2 O 0.7486(10) 0.6246(8) 0.2744(6) 0.0164(17) Uani 1 1 d . . .
O3 O 1.0098(9) 0.4932(7) 0.2610(6) 0.0114(15) Uani 1 1 d . . .
O4 O 0.7038(10) 0.3274(8) 0.3744(5) 0.0133(16) Uani 1 1 d . . .
O5 O 0.5020(9) 0.4749(8) 0.2723(6) 0.0153(16) Uani 1 1 d . . .
O6 O 0.2004(10) 0.3345(8) 0.3750(5) 0.0118(15) Uani 1 1 d . . .
O7 O 0.2540(10) 0.6273(8) 0.2704(6) 0.0135(16) Uani 1 1 d . . .
O8 O 0.3983(10) 0.5927(8) 0.4400(6) 0.0144(16) Uani 1 1 d . . .
O9 O 0.2393(10) 0.8157(8) 0.3729(6) 0.0181(18) Uani 1 1 d . . .
O10 O 0.0631(10) 0.8878(8) 0.5322(6) 0.0133(16) Uani 1 1 d . . .
O11 O 0.6002(10) 0.8239(8) 0.3924(6) 0.0152(16) Uani 1 1 d . . .
O12 O 0.6393(11) 0.9409(9) 0.5392(6) 0.0192(18) Uani 1 1 d . . .
O13 O 0.9268(10) 0.9153(8) 0.3690(6) 0.0155(16) Uani 1 1 d . . .

loop_
_atom_site_aniso_label
_atom_site_aniso_U_11
_atom_site_aniso_U_22
_atom_site_aniso_U_33
_atom_site_aniso_U_23
_atom_site_aniso_U_13
_atom_site_aniso_U_12
Cd1 0.0117(4) 0.0106(4) 0.0142(4) -0.0025(3) -0.0054(3) 0.0007(3)
Cd2 0.0156(4) 0.0149(4) 0.0145(4) -0.0012(3) -0.0072(3) 0.0000(3)
Cd3 0.0190(4) 0.0225(5) 0.0196(4) -0.0090(4) -0.0063(4) 0.0034(4)
Cd4 0.0196(5) 0.0234(5) 0.0189(4) -0.0084(4) -0.0054(4) 0.0023(4)
Te1 0.0104(3) 0.0108(3) 0.0136(3) -0.0015(3) -0.0050(3) 0.0005(3)
Te2 0.0094(3) 0.0125(3) 0.0118(3) -0.0047(3) -0.0036(3) 0.0027(3)
Te3 0.0093(3) 0.0114(3) 0.0116(3) -0.0043(3) -0.0038(3) 0.0012(3)
Te4 0.0095(3) 0.0128(3) 0.0120(3) -0.0013(3) -0.0032(3) 0.0018(3)
Te5 0.0126(4) 0.0099(3) 0.0131(3) -0.0019(3) -0.0031(3) 0.0008(3)
Te6 0.0165(4) 0.0096(3) 0.0140(3) -0.0029(3) -0.0059(3) 0.0000(3)
Cl1 0.0211(15) 0.0243(16) 0.0291(16) 0.0020(13) -0.0076(13) 0.0010(13)
Cl2 0.0198(14) 0.0194(14) 0.0202(14) -0.0088(11) -0.0074(11) 0.0025(11)
Cl3 0.0194(15) 0.0237(15) 0.0270(16) 0.0019(12) -0.0077(12) -0.0009(12)
Cl4 0.0209(15) 0.0188(14) 0.0172(14) -0.0043(11) -0.0053(11) 0.0023(11)
Cl5 0.0221(15) 0.0193(14) 0.0195(14) -0.0063(11) -0.0046(12) 0.0017(12)
Cl6 0.0225(15) 0.0321(17) 0.0192(14) -0.0122(12) -0.0075(12) 0.0065(13)
O1 0.021(4) 0.016(4) 0.010(4) -0.003(3) -0.004(3) -0.004(3)
O2 0.012(4) 0.008(4) 0.029(5) -0.003(3) -0.007(3) 0.001(3)
O3 0.008(4) 0.008(4) 0.015(4) -0.004(3) 0.002(3) -0.002(3)
O4 0.022(4) 0.013(4) 0.005(3) -0.002(3) -0.004(3) -0.003(3)
O5 0.006(4) 0.021(4) 0.023(4) -0.008(3) -0.006(3) 0.002(3)
O6 0.014(4) 0.012(4) 0.007(3) 0.001(3) -0.002(3) 0.001(3)
O7 0.012(4) 0.010(4) 0.024(4) -0.005(3) -0.013(3) -0.002(3)
O8 0.021(4) 0.012(4) 0.007(4) 0.001(3) -0.002(3) -0.005(3)
O9 0.014(4) 0.017(4) 0.021(4) -0.008(3) 0.001(3) 0.009(3)
O10 0.010(4) 0.010(4) 0.018(4) -0.004(3) 0.000(3) 0.001(3)
O11 0.019(4) 0.008(4) 0.019(4) -0.001(3) -0.010(3) -0.001(3)
O12 0.017(4) 0.020(4) 0.018(4) 0.001(3) -0.006(3) -0.005(3)
O13 0.011(4) 0.016(4) 0.020(4) -0.007(3) -0.003(3) 0.001(3)

loop_
_geom_bond_atom_site_label_1
_geom_bond_atom_site_label_2
_geom_bond_distance
_geom_bond_site_symmetry_2
_geom_bond_publ_flag
Cd1 O4 2.339(8) 2_666 ?
Cd1 O6 2.355(7) 2_566 ?
Cd1 O1 2.363(8) 2_666 ?
Cd1 O10 2.388(7) . ?
Cd1 O1 2.408(8) 1_455 ?
Cd1 O9 2.442(8) . ?
Cd1 O8 2.550(8) . ?
Cd2 O6 2.307(8) 2_666 ?
Cd2 O8 2.314(7) 2_666 ?
Cd2 O11 2.329(8) . ?
Cd2 O4 2.387(8) 2_666 ?
Cd2 O8 2.478(8) . ?
Cd2 O5 2.511(8) 2_666 ?
Cd3 Cl2 2.523(3) . ?
Cd3 Cl3 2.594(3) . ?
Cd3 Cl1 2.609(3) . ?
Cd3 Cl5 2.612(3) . ?
Cd3 Cl4 2.755(3) . ?
Cd3 Cl5 2.776(3) 2_557 ?
Cd4 Cl6 2.500(3) . ?
Cd4 Cl3 2.584(3) 2_557 ?
Cd4 Cl1 2.591(3) 2_657 ?
Cd4 Cl4 2.598(3) . ?
Cd4 Cl4 2.790(3) 2_657 ?
Cd4 Cl5 2.821(3) . ?
Te1 O1 1.872(8) . ?
Te1 O3 1.970(7) . ?
Te1 O2 2.010(8) . ?
Te1 O7 2.164(8) 1_655 ?
Te2 O4 1.857(7) . ?
Te2 O5 1.959(7) . ?
Te2 O2 1.978(7) . ?
Te2 O3 2.205(7) . ?
Te3 O6 1.852(7) . ?
Te3 O5 1.969(7) . ?
Te3 O7 1.988(7) . ?
Te3 O3 2.167(7) 1_455 ?
Te4 O8 1.860(7) . ?
Te4 O9 1.942(7) . ?
Te4 O7 2.156(7) . ?
Te4 O11 2.167(8) . ?
Te5 O10 1.941(8) . ?
Te5 O13 2.014(8) 1_455 ?
Te5 O9 2.059(7) . ?
Te5 O10 2.131(7) 2_576 ?
Te5 O12 2.365(8) 2_676 ?
Te5 Te5 3.2224(14) 2_576 ?
Te6 O12 1.878(8) . ?
Te6 O11 1.907(7) . ?
Te6 O13 1.957(8) . ?
Cl1 Cd4 2.591(3) 2_657 ?
Cl3 Cd4 2.584(3) 2_557 ?
Cl4 Cd4 2.790(3) 2_657 ?
Cl5 Cd3 2.776(3) 2_557 ?
O1 Cd1 2.363(8) 2_666 ?
O1 Cd1 2.408(8) 1_655 ?
O3 Te3 2.167(7) 1_655 ?
O4 Cd1 2.339(8) 2_666 ?
O4 Cd2 2.387(8) 2_666 ?
O5 Cd2 2.511(8) 2_666 ?
O6 Cd2 2.307(8) 2_666 ?
O6 Cd1 2.355(7) 2_566 ?
O7 Te1 2.164(8) 1_455 ?
O8 Cd2 2.314(7) 2_666 ?
O10 Te5 2.131(7) 2_576 ?
O12 Te5 2.365(8) 2_676 ?
O13 Te5 2.014(8) 1_655 ?
